data_7063134
loop_
_publ_author_name
'Bakija, Marija'
'Peri\'c, Berislav'
'Kirin, Sre\'cko I.'

_publ_section_title
;
 Oxazoline amino acid bioconjugates: one-pot synthesis and analysis of
 supramolecular interactions
;
_journal_issue 19
_journal_name_full 'New Journal of Chemistry'
_journal_page_first 8702
_journal_page_last 8719
_journal_paper_doi 10.1039/D4NJ00995A
_journal_volume 48
_journal_year 2024
_chemical_absolute_configuration syn
_chemical_formula_moiety 'C37 H37 N3 O8'
_chemical_formula_sum 'C37 H37 N3 O8'
_chemical_formula_weight 651.69
_space_group_crystal_system tetragonal
_space_group_IT_number 96
_space_group_name_Hall 'P 4nw 2abw'
_space_group_name_H-M_alt 'P 43 21 2'
_atom_sites_solution_hydrogens mixed
_atom_sites_solution_primary direct
_atom_sites_solution_secondary difmap
_audit_creation_method SHELXL-2018/3
_audit_update_record
;
2024-03-27 deposited with the CCDC.	2024-04-04 downloaded from the CCDC.
;
_cell_angle_alpha 90
_cell_angle_beta 90
_cell_angle_gamma 90
_cell_formula_units_Z 8
_cell_length_a 18.8640(2)
_cell_length_b 18.8640(2)
_cell_length_c 19.6976(4)
_cell_measurement_reflns_used 2344
_cell_measurement_temperature 293(2)
_cell_measurement_theta_max 51.7960
_cell_measurement_theta_min 3.9880
_cell_volume 7009.40(18)
_computing_cell_refinement 'CrysAlisPro 1.171.39.46 (Rigaku OD, 2018)'
_computing_data_collection 'CrysAlisPro 1.171.39.46 (Rigaku OD, 2018)'
_computing_data_reduction 'CrysAlisPro 1.171.39.46 (Rigaku OD, 2018)'
_computing_molecular_graphics
;
ORTEP-3 (Farrugia, 1997), Mercury (C. F. Macrae et al., 2020)
;
_computing_publication_material
;
'SHELXL-2018/3 (Sheldrick, 2018), CrysAlisPro 1.171.41.115a (Rigaku OD, 2021)'
;
_computing_structure_refinement 'SHELXL-2018/3 (Sheldrick, 2018)'
_computing_structure_solution 'SHELXT 2018/2 (Sheldrick, 2018)'
_diffrn_ambient_temperature 293(2)
_diffrn_detector_area_resol_mean 10.4323
_diffrn_measured_fraction_theta_full 1.000
_diffrn_measured_fraction_theta_max 0.993
_diffrn_measurement_device_type 'Xcalibur, Ruby, Nova'
_diffrn_measurement_method '\w scans'
_diffrn_radiation_type CuK\a
_diffrn_radiation_wavelength 1.54184
_diffrn_reflns_av_R_equivalents 0.0411
_diffrn_reflns_av_unetI/netI 0.0383
_diffrn_reflns_Laue_measured_fraction_full 1.000
_diffrn_reflns_Laue_measured_fraction_max 0.993
_diffrn_reflns_limit_h_max 18
_diffrn_reflns_limit_h_min -21
_diffrn_reflns_limit_k_max 23
_diffrn_reflns_limit_k_min -15
_diffrn_reflns_limit_l_max 24
_diffrn_reflns_limit_l_min -12
_diffrn_reflns_number 22636
_diffrn_reflns_point_group_measured_fraction_full 1.000
_diffrn_reflns_point_group_measured_fraction_max 0.988
_diffrn_reflns_theta_full 67.684
_diffrn_reflns_theta_max 75.839
_diffrn_reflns_theta_min 3.244
_diffrn_source 'micro-focus sealed X-ray tube'
_exptl_absorpt_coefficient_mu 0.719
_exptl_absorpt_correction_T_max 1.00000
_exptl_absorpt_correction_T_min 0.76273
_exptl_absorpt_correction_type multi-scan
_exptl_absorpt_process_details
;
CrysAlisPro 1.171.39.46 (Rigaku Oxford Diffraction, 2018)
Empirical absorption correction using spherical harmonics,
 implemented in SCALE3 ABSPACK scaling algorithm.
;
_exptl_crystal_colour colourless
_exptl_crystal_density_diffrn 1.235
_exptl_crystal_description prism
_exptl_crystal_F_000 2752
_exptl_crystal_size_max 0.3
_exptl_crystal_size_mid 0.2
_exptl_crystal_size_min 0.1
_refine_diff_density_max 0.295
_refine_diff_density_min -0.194
_refine_diff_density_rms 0.060
_refine_ls_abs_structure_details
;
 Flack x determined using 1358 quotients [(I+)-(I-)]/[(I+)+(I-)]
 (Parsons, Flack and Wagner, Acta Cryst. B69 (2013) 249-259).
;
_refine_ls_abs_structure_Flack 0.03(19)
_refine_ls_extinction_method none
_refine_ls_goodness_of_fit_ref 1.053
_refine_ls_hydrogen_treatment mixed
_refine_ls_matrix_type full
_refine_ls_number_parameters 443
_refine_ls_number_reflns 7226
_refine_ls_number_restraints 219
_refine_ls_restrained_S_all 1.048
_refine_ls_R_factor_all 0.1149
_refine_ls_R_factor_gt 0.0852
_refine_ls_shift/su_max 0.000
_refine_ls_shift/su_mean 0.000
_refine_ls_structure_factor_coef Fsqd
_refine_ls_weighting_details 'w=1/[\s^2^(Fo^2^)+(0.1592P)^2^+0.1723P] where P=(Fo^2^+2Fc^2^)/3'
_refine_ls_weighting_scheme calc
_refine_ls_wR_factor_gt 0.2386
_refine_ls_wR_factor_ref 0.2762
_reflns_Friedel_coverage 0.756
_reflns_Friedel_fraction_full 1.000
_reflns_Friedel_fraction_max 0.983
_reflns_number_gt 4601
_reflns_number_total 7226
_reflns_threshold_expression 'I > 2\s(I)'
_cod_data_source_file d4nj00995a6.cif
_cod_data_source_block 3t3
_cod_depositor_comments 'Adding full bibliography for 7063124--7063134.cif.'
_cod_original_cell_volume 7009.4(2)
_cod_database_code 7063134
_shelx_shelxl_version_number 2018/3
_shelx_space_group_comment
;
The symmetry employed for this shelxl refinement is uniquely defined
by the following loop, which should always be used as a source of
symmetry information in preference to the above space-group names.
They are only intended as comments.
;

loop_
_space_group_symop_operation_xyz
'x, y, z'
'-x, -y, z+1/2'
'-y+1/2, x+1/2, z+3/4'
'y+1/2, -x+1/2, z+1/4'
'-x+1/2, y+1/2, -z+3/4'
'x+1/2, -y+1/2, -z+1/4'
'y, x, -z'
'-y, -x, -z+1/2'

loop_
_atom_site_label
_atom_site_type_symbol
_atom_site_fract_x
_atom_site_fract_y
_atom_site_fract_z
_atom_site_U_iso_or_equiv
_atom_site_adp_type
_atom_site_occupancy
_atom_site_site_symmetry_order
_atom_site_calc_flag
_atom_site_refinement_flags_posn
_atom_site_refinement_flags_adp
_atom_site_refinement_flags_occupancy
_atom_site_disorder_assembly
_atom_site_disorder_group
C1 C 0.0547(2) 0.2921(3) 0.4924(2) 0.0681(11) Uani 1 1 d . . . . .
C2 C 0.1162(3) 0.2653(3) 0.4625(3) 0.0710(11) Uani 1 1 d . . . . .
H2 H 0.136207 0.223551 0.478618 0.085 Uiso 1 1 calc R U . . .
C3 C 0.1475(3) 0.3010(3) 0.4086(2) 0.0666(10) Uani 1 1 d . . . . .
C4 C 0.1185(3) 0.3646(3) 0.3861(2) 0.0689(11) Uani 1 1 d . . . . .
H4 H 0.138893 0.388046 0.349505 0.083 Uiso 1 1 calc R U . . .
C5 C 0.0595(3) 0.3933(3) 0.4176(2) 0.0707(12) Uani 1 1 d . . . . .
C6 C 0.0265(3) 0.3556(3) 0.4688(2) 0.0705(11) Uani 1 1 d . . . . .
H6 H -0.015103 0.372989 0.487784 0.085 Uiso 1 1 calc R U . . .
CC1 C 0.0158(3) 0.2564(3) 0.5488(3) 0.0731(12) Uani 1 1 d . . . . .
OC1 O -0.04908(19) 0.2605(2) 0.5505(2) 0.0899(11) Uani 1 1 d . . . . .
NP1 N 0.0527(2) 0.2215(3) 0.5957(3) 0.0865(13) Uani 1 1 d D . . . .
HP1 H 0.0984(14) 0.224(3) 0.599(3) 0.076(16) Uiso 1 1 d D . . . .
C1P1 C 0.0172(3) 0.1948(3) 0.6558(3) 0.0867(15) Uani 1 1 d . . . . .
H1P1 H -0.027586 0.172813 0.642085 0.104 Uiso 1 1 calc R U . . .
C2P1 C 0.0009(4) 0.2568(4) 0.7040(4) 0.0944(17) Uani 1 1 d . . . . .
C3P1 C 0.0610(5) 0.1407(4) 0.6925(4) 0.104(2) Uani 1 1 d . . . . .
H3PB H 0.109054 0.158366 0.697012 0.124 Uiso 1 1 calc R U . A 1
H3PA H 0.041969 0.134390 0.737900 0.124 Uiso 1 1 calc R U . A 1
C4PA C 0.0630(6) 0.0713(6) 0.6582(7) 0.107(2) Uani 0.550(16) 1 d G U P B 1
C5PA C 0.0033(5) 0.0295(8) 0.6476(11) 0.165(10) Uani 0.550(16) 1 d G U P B 1
H5PA H -0.041285 0.046379 0.659446 0.198 Uiso 0.550(16) 1 calc R U P B 1
C6PA C 0.0104(6) -0.0376(8) 0.6193(12) 0.205(15) Uani 0.550(16) 1 d G U P B 1
H6PA H -0.029442 -0.065662 0.612218 0.246 Uiso 0.550(16) 1 calc R U P B 1
C7PA C 0.0772(8) -0.0629(6) 0.6016(9) 0.186(6) Uani 0.550(16) 1 d G U P B 1
H7PA H 0.081901 -0.107824 0.582696 0.224 Uiso 0.550(16) 1 calc R U P B 1
C8PA C 0.1368(6) -0.0210(6) 0.6122(9) 0.139(7) Uani 0.550(16) 1 d G U P B 1
H8PA H 0.181403 -0.037946 0.600401 0.166 Uiso 0.550(16) 1 calc R U P B 1
C9PA C 0.1297(5) 0.0461(5) 0.6405(8) 0.123(6) Uani 0.550(16) 1 d G U P B 1
H9PA H 0.169562 0.074096 0.647629 0.148 Uiso 0.550(16) 1 calc R U P B 1
C4PB C 0.0659(11) 0.0646(7) 0.6547(8) 0.107(2) Uani 0.450(16) 1 d G U P B 2
C5PB C 0.0441(14) 0.0072(9) 0.6938(7) 0.167(12) Uani 0.450(16) 1 d G U P B 2
H5PB H 0.029711 0.014152 0.738458 0.201 Uiso 0.450(16) 1 calc R U P B 2
C6PB C 0.0437(14) -0.0606(7) 0.6661(11) 0.171(10) Uani 0.450(16) 1 d G U P B 2
H6PB H 0.029124 -0.098953 0.692208 0.205 Uiso 0.450(16) 1 calc R U P B 2
C7PB C 0.0652(11) -0.0710(7) 0.5993(12) 0.186(6) Uani 0.450(16) 1 d G U P B 2
H7PB H 0.064949 -0.116318 0.580770 0.224 Uiso 0.450(16) 1 calc R U P B 2
C8PB C 0.0870(16) -0.0136(11) 0.5603(9) 0.196(15) Uani 0.450(16) 1 d G U P B 2
H8PB H 0.101363 -0.020580 0.515581 0.236 Uiso 0.450(16) 1 calc R U P B 2
C9PB C 0.0874(15) 0.0541(9) 0.5880(9) 0.216(18) Uani 0.450(16) 1 d G U P B 2
H9PB H 0.101952 0.092526 0.561830 0.260 Uiso 0.450(16) 1 calc R U P B 2
O1P1 O 0.0310(4) 0.3101(4) 0.7053(5) 0.158(3) Uani 1 1 d . . . . .
O2P1 O -0.0563(4) 0.2439(3) 0.7415(3) 0.127(2) Uani 1 1 d . . . . .
CMP1 C -0.0756(6) 0.2978(6) 0.7931(4) 0.136(3) Uani 1 1 d . . . . .
HMPB H -0.078699 0.343488 0.771867 0.205 Uiso 1 1 calc R U . . .
HMPC H -0.040013 0.298928 0.827905 0.205 Uiso 1 1 calc R U . . .
HMPA H -0.120553 0.285824 0.812828 0.205 Uiso 1 1 calc R U . . .
CC2 C 0.2114(3) 0.2670(3) 0.3765(3) 0.0728(12) Uani 1 1 d . . . . .
OC2 O 0.2259(2) 0.2044(2) 0.3884(3) 0.0956(13) Uani 1 1 d . . . . .
NP2 N 0.2508(3) 0.3070(2) 0.3363(3) 0.0876(14) Uani 1 1 d D . . . .
HP2 H 0.240(4) 0.3502(17) 0.338(4) 0.10(2) Uiso 1 1 d D . . . .
C1P2 C 0.3118(4) 0.2812(3) 0.2985(4) 0.104(2) Uani 1 1 d . . . . .
H1P2 H 0.316008 0.229935 0.305201 0.124 Uiso 1 1 calc R U . . .
C2P2 C 0.3794(4) 0.3170(4) 0.3236(6) 0.114(3) Uani 1 1 d . . . . .
C3P2 C 0.3046(5) 0.2964(5) 0.2232(5) 0.128(3) Uani 1 1 d . . . . .
H3PD H 0.309095 0.346996 0.215844 0.154 Uiso 1 1 calc R U . . .
H3PC H 0.343083 0.273217 0.199265 0.154 Uiso 1 1 calc R U . . .
C4P2 C 0.2356(4) 0.2718(4) 0.1939(4) 0.127(3) Uani 1 1 d G . . . .
C5P2 C 0.2189(6) 0.2001(4) 0.1913(5) 0.182(5) Uani 1 1 d G . . . .
H5P2 H 0.250153 0.166757 0.209144 0.218 Uiso 1 1 calc R U . . .
C6P2 C 0.1556(7) 0.1781(5) 0.1620(6) 0.239(9) Uani 1 1 d G . . . .
H6P2 H 0.144466 0.130104 0.160198 0.287 Uiso 1 1 calc R U . . .
C7P2 C 0.1090(5) 0.2279(8) 0.1353(6) 0.257(9) Uani 1 1 d G . . . .
H7P2 H 0.066607 0.213159 0.115634 0.309 Uiso 1 1 calc R U . . .
C8P2 C 0.1256(5) 0.2996(7) 0.1379(6) 0.257(9) Uani 1 1 d G . . . .
H8P2 H 0.094436 0.332866 0.120015 0.308 Uiso 1 1 calc R U . . .
C9P2 C 0.1890(6) 0.3215(4) 0.1672(5) 0.182(5) Uani 1 1 d G . . . .
H9P2 H 0.200123 0.369521 0.168961 0.219 Uiso 1 1 calc R U . . .
O1P2 O 0.3813(4) 0.3552(4) 0.3724(5) 0.150(3) Uani 1 1 d . . . . .
O2P2 O 0.4350(3) 0.3010(4) 0.2871(5) 0.169(3) Uani 1 1 d . . . . .
CMP2 C 0.5028(6) 0.3289(8) 0.3105(11) 0.222(8) Uani 1 1 d . . . . .
HMPD H 0.525101 0.354774 0.274301 0.333 Uiso 1 1 calc R U . . .
HMPE H 0.532908 0.290403 0.324080 0.333 Uiso 1 1 calc R U . . .
HMPF H 0.495143 0.359949 0.348371 0.333 Uiso 1 1 calc R U . . .
CC3 C 0.0329(3) 0.4653(3) 0.3950(2) 0.0807(14) Uani 1 1 d . . . . .
OC3 O 0.0409(2) 0.4867(3) 0.33711(18) 0.0964(13) Uani 1 1 d . . . . .
NB N 0.0011(3) 0.5031(3) 0.4432(2) 0.0896(14) Uani 1 1 d D . . . .
HB H -0.002(3) 0.484(3) 0.4824(18) 0.084(17) Uiso 1 1 d D . . . .
C1B C -0.0261(5) 0.5754(4) 0.4335(4) 0.105(2) Uani 1 1 d . . . . .
H1B H -0.020485 0.588799 0.385751 0.126 Uiso 1 1 calc R U . . .
C2B C 0.0169(5) 0.6262(4) 0.4776(6) 0.132(3) Uani 1 1 d . . . . .
H2BA H -0.006450 0.671950 0.479019 0.158 Uiso 1 1 calc R U . . .
H2BB H 0.019279 0.607926 0.523601 0.158 Uiso 1 1 calc R U . . .
C3B C -0.1053(3) 0.5793(4) 0.4525(3) 0.122(3) Uani 1 1 d G . . . .
C4B C -0.1421(4) 0.6389(4) 0.4307(4) 0.195(7) Uani 1 1 d G . . . .
H4B H -0.119667 0.672405 0.403512 0.234 Uiso 1 1 calc R U . . .
C5B C -0.2125(4) 0.6486(5) 0.4496(5) 0.195(6) Uani 1 1 d G . . . .
H5B H -0.237089 0.688475 0.434974 0.234 Uiso 1 1 calc R U . . .
C6B C -0.2460(3) 0.5985(6) 0.4902(5) 0.184(5) Uani 1 1 d G . . . .
H6B H -0.293102 0.604990 0.502816 0.221 Uiso 1 1 calc R U . . .
C7B C -0.2092(3) 0.5389(5) 0.5120(5) 0.197(6) Uani 1 1 d G . . . .
H7B H -0.231693 0.505435 0.539196 0.237 Uiso 1 1 calc R U . . .
C8B C -0.1389(3) 0.5293(4) 0.4932(4) 0.147(4) Uani 1 1 d G . . . .
H8B H -0.114271 0.489365 0.507736 0.176 Uiso 1 1 calc R U . . .
OB O 0.0878(4) 0.6345(4) 0.4510(7) 0.184(4) Uani 1 1 d . . . . .
HOB H 0.102179 0.596217 0.436891 0.276 Uiso 1 1 calc R U . . .

loop_
_atom_site_aniso_label
_atom_site_aniso_U_11
_atom_site_aniso_U_22
_atom_site_aniso_U_33
_atom_site_aniso_U_23
_atom_site_aniso_U_13
_atom_site_aniso_U_12
C1 0.057(2) 0.078(3) 0.069(2) 0.004(2) 0.001(2) -0.006(2)
C2 0.063(2) 0.067(2) 0.083(3) 0.006(2) 0.003(2) 0.001(2)
C3 0.065(2) 0.066(2) 0.069(2) 0.005(2) 0.006(2) 0.000(2)
C4 0.069(3) 0.080(3) 0.057(2) 0.005(2) 0.007(2) 0.008(2)
C5 0.073(3) 0.081(3) 0.058(2) 0.005(2) -0.002(2) 0.009(2)
C6 0.060(2) 0.086(3) 0.066(2) 0.003(2) -0.001(2) 0.005(2)
CC1 0.063(3) 0.079(3) 0.077(3) 0.008(2) 0.004(2) -0.004(2)
OC1 0.0567(18) 0.100(3) 0.113(3) 0.015(2) 0.0099(19) 0.0014(18)
NP1 0.067(2) 0.106(3) 0.087(3) 0.024(3) 0.003(2) -0.014(2)
C1P1 0.086(3) 0.089(4) 0.086(3) 0.011(3) 0.011(3) -0.015(3)
C2P1 0.099(4) 0.083(4) 0.101(4) 0.011(3) 0.005(4) -0.009(3)
C3P1 0.129(6) 0.087(4) 0.096(4) 0.012(3) 0.010(4) -0.006(4)
C4PA 0.110(5) 0.092(4) 0.120(5) -0.002(4) 0.025(4) 0.007(4)
C5PA 0.128(11) 0.129(13) 0.24(2) -0.070(16) 0.047(15) -0.021(10)
C6PA 0.131(12) 0.138(16) 0.35(4) -0.09(2) 0.005(19) -0.009(11)
C7PA 0.173(11) 0.143(9) 0.243(14) -0.054(10) 0.046(11) 0.003(7)
C8PA 0.127(10) 0.094(8) 0.194(18) -0.014(9) 0.047(12) 0.035(7)
C9PA 0.121(9) 0.099(8) 0.151(14) -0.009(9) 0.030(10) 0.021(7)
C4PB 0.110(5) 0.092(4) 0.120(5) -0.002(4) 0.025(4) 0.007(4)
C5PB 0.22(3) 0.112(11) 0.173(19) 0.017(11) 0.06(2) -0.018(16)
C6PB 0.19(3) 0.118(12) 0.203(19) 0.008(14) 0.02(2) 0.012(16)
C7PB 0.173(11) 0.143(9) 0.243(14) -0.054(10) 0.046(11) 0.003(7)
C8PB 0.23(3) 0.182(17) 0.17(2) -0.081(14) 0.08(2) -0.09(2)
C9PB 0.35(5) 0.144(16) 0.156(16) -0.039(15) 0.09(2) -0.09(2)
O1P1 0.154(6) 0.111(4) 0.209(7) -0.034(5) 0.040(6) -0.037(4)
O2P1 0.162(5) 0.122(4) 0.097(3) 0.000(3) 0.043(3) -0.017(4)
CMP1 0.172(9) 0.142(8) 0.095(4) 0.006(5) 0.022(5) 0.031(7)
CC2 0.073(3) 0.060(2) 0.085(3) 0.005(2) 0.015(2) -0.002(2)
OC2 0.098(3) 0.065(2) 0.123(3) 0.018(2) 0.033(3) 0.0075(19)
NP2 0.089(3) 0.065(2) 0.109(3) 0.017(2) 0.038(3) 0.013(2)
C1P2 0.105(5) 0.074(3) 0.132(5) 0.028(4) 0.043(4) 0.021(3)
C2P2 0.089(4) 0.081(4) 0.172(8) 0.030(5) 0.041(5) 0.016(3)
C3P2 0.137(7) 0.111(5) 0.137(6) 0.021(5) 0.064(6) 0.009(5)
C4P2 0.144(7) 0.124(5) 0.112(5) -0.005(5) 0.048(5) -0.002(5)
C5P2 0.243(14) 0.131(7) 0.172(11) 0.020(8) 0.032(10) -0.040(8)
C6P2 0.36(2) 0.226(15) 0.133(9) 0.030(11) -0.033(13) -0.146(15)
C7P2 0.31(2) 0.30(2) 0.163(12) 0.010(15) -0.044(14) -0.138(17)
C8P2 0.256(19) 0.267(18) 0.25(2) 0.006(19) -0.054(16) -0.041(16)
C9P2 0.186(12) 0.143(8) 0.217(15) -0.017(9) -0.010(10) 0.009(8)
O1P2 0.114(4) 0.130(5) 0.204(8) 0.012(5) 0.012(5) 0.016(4)
O2P2 0.108(4) 0.145(5) 0.254(9) 0.035(6) 0.073(5) 0.002(4)
CMP2 0.102(7) 0.206(15) 0.36(2) -0.009(15) 0.063(11) -0.024(8)
CC3 0.081(3) 0.096(4) 0.064(2) 0.007(3) 0.002(2) 0.017(3)
OC3 0.105(3) 0.120(3) 0.0643(18) 0.020(2) 0.0117(19) 0.032(3)
NB 0.107(3) 0.092(3) 0.070(2) 0.011(2) 0.017(2) 0.031(3)
C1B 0.119(5) 0.093(4) 0.102(4) 0.020(4) 0.028(4) 0.029(4)
C2B 0.137(7) 0.082(4) 0.176(9) 0.005(5) 0.011(7) 0.009(5)
C3B 0.142(7) 0.129(6) 0.095(4) 0.014(4) 0.015(4) 0.058(5)
C4B 0.177(10) 0.244(14) 0.164(9) 0.085(10) 0.042(8) 0.119(10)
C5B 0.180(10) 0.252(15) 0.153(9) 0.041(10) 0.022(8) 0.112(11)
C6B 0.116(7) 0.239(14) 0.199(12) 0.004(10) 0.001(8) 0.065(8)
C7B 0.110(7) 0.256(15) 0.226(15) 0.049(13) 0.026(8) 0.048(8)
C8B 0.102(5) 0.146(8) 0.192(10) 0.028(7) 0.016(6) 0.026(5)
OB 0.151(6) 0.109(5) 0.291(12) 0.038(6) 0.062(7) 0.004(4)

loop_
_atom_type_symbol
_atom_type_description
_atom_type_scat_dispersion_real
_atom_type_scat_dispersion_imag
_atom_type_scat_source
C C 0.0181 0.0091 'International Tables Vol C Tables 4.2.6.8 and 6.1.1.4'
H H 0.0000 0.0000 'International Tables Vol C Tables 4.2.6.8 and 6.1.1.4'
N N 0.0311 0.0180 'International Tables Vol C Tables 4.2.6.8 and 6.1.1.4'
O O 0.0492 0.0322 'International Tables Vol C Tables 4.2.6.8 and 6.1.1.4'

loop_
_geom_angle_atom_site_label_1
_geom_angle_atom_site_label_2
_geom_angle_atom_site_label_3
_geom_angle
_geom_angle_site_symmetry_1
_geom_angle_site_symmetry_3
_geom_angle_publ_flag
C6 C1 C2 119.1(4) . . ?
C6 C1 CC1 116.8(4) . . ?
C2 C1 CC1 124.1(5) . . ?
C3 C2 C1 120.1(5) . . ?
C2 C3 C4 119.5(4) . . ?
C2 C3 CC2 117.2(4) . . ?
C4 C3 CC2 123.3(4) . . ?
C5 C4 C3 120.8(4) . . ?
C6 C5 C4 119.2(5) . . ?
C6 C5 CC3 121.8(5) . . ?
C4 C5 CC3 119.1(4) . . ?
C5 C6 C1 121.0(5) . . ?
OC1 CC1 NP1 122.4(5) . . ?
OC1 CC1 C1 118.8(5) . . ?
NP1 CC1 C1 118.8(4) . . ?
CC1 NP1 C1P1 119.7(5) . . ?
NP1 C1P1 C3P1 112.1(6) . . ?
NP1 C1P1 C2P1 109.4(5) . . ?
C3P1 C1P1 C2P1 109.3(6) . . ?
O1P1 C2P1 O2P1 123.1(8) . . ?
O1P1 C2P1 C1P1 125.3(7) . . ?
O2P1 C2P1 C1P1 111.4(6) . . ?
C4PA C3P1 C1P1 113.4(8) . . ?
C5PA C4PA C9PA 120.0 . . ?
C5PA C4PA C3P1 123.6(8) . . ?
C9PA C4PA C3P1 116.2(8) . . ?
C4PA C5PA C6PA 120.0 . . ?
C7PA C6PA C5PA 120.0 . . ?
C6PA C7PA C8PA 120.0 . . ?
C7PA C8PA C9PA 120.0 . . ?
C8PA C9PA C4PA 120.0 . . ?
C5PB C4PB C9PB 120.0 . . ?
C4PB C5PB C6PB 120.0 . . ?
C7PB C6PB C5PB 120.0 . . ?
C6PB C7PB C8PB 120.0 . . ?
C9PB C8PB C7PB 120.0 . . ?
C8PB C9PB C4PB 120.0 . . ?
C2P1 O2P1 CMP1 117.0(7) . . ?
OC2 CC2 NP2 122.4(5) . . ?
OC2 CC2 C3 120.3(4) . . ?
NP2 CC2 C3 117.4(4) . . ?
CC2 NP2 C1P2 124.1(5) . . ?
NP2 C1P2 C3P2 111.5(6) . . ?
NP2 C1P2 C2P2 110.4(7) . . ?
C3P2 C1P2 C2P2 108.0(7) . . ?
O1P2 C2P2 O2P2 123.7(10) . . ?
O1P2 C2P2 C1P2 123.3(7) . . ?
O2P2 C2P2 C1P2 113.0(10) . . ?
C4P2 C3P2 C1P2 113.4(7) . . ?
C5P2 C4P2 C9P2 120.0 . . ?
C5P2 C4P2 C3P2 120.8(7) . . ?
C9P2 C4P2 C3P2 119.1(7) . . ?
C6P2 C5P2 C4P2 120.0 . . ?
C5P2 C6P2 C7P2 120.0 . . ?
C8P2 C7P2 C6P2 120.0 . . ?
C9P2 C8P2 C7P2 120.0 . . ?
C8P2 C9P2 C4P2 120.0 . . ?
C2P2 O2P2 CMP2 116.5(11) . . ?
OC3 CC3 NB 123.1(6) . . ?
OC3 CC3 C5 122.1(5) . . ?
NB CC3 C5 114.9(4) . . ?
CC3 NB C1B 124.2(5) . . ?
NB C1B C2B 108.8(7) . . ?
NB C1B C3B 110.6(6) . . ?
C2B C1B C3B 110.3(7) . . ?
OB C2B C1B 110.8(10) . . ?
C4B C3B C8B 120.0 . . ?
C4B C3B C1B 116.6(5) . . ?
C8B C3B C1B 123.3(5) . . ?
C3B C4B C5B 120.0 . . ?
C4B C5B C6B 120.0 . . ?
C7B C6B C5B 120.0 . . ?
C6B C7B C8B 120.0 . . ?
C7B C8B C3B 120.0 . . ?

loop_
_geom_bond_atom_site_label_1
_geom_bond_atom_site_label_2
_geom_bond_distance
_geom_bond_site_symmetry_2
_geom_bond_publ_flag
C1 C6 1.390(7) . ?
C1 C2 1.396(7) . ?
C1 CC1 1.492(7) . ?
C2 C3 1.388(7) . ?
C3 C4 1.391(7) . ?
C3 CC2 1.505(7) . ?
C4 C5 1.383(7) . ?
C5 C6 1.382(7) . ?
C5 CC3 1.515(8) . ?
CC1 OC1 1.226(6) . ?
CC1 NP1 1.330(7) . ?
NP1 C1P1 1.451(7) . ?
C1P1 C3P1 1.499(10) . ?
C1P1 C2P1 1.538(10) . ?
C2P1 O1P1 1.154(9) . ?
C2P1 O2P1 1.331(9) . ?
C3P1 C4PA 1.473(12) . ?
C4PA C5PA 1.3900 . ?
C4PA C9PA 1.3900 . ?
C5PA C6PA 1.3900 . ?
C6PA C7PA 1.3900 . ?
C7PA C8PA 1.3900 . ?
C8PA C9PA 1.3900 . ?
C4PB C5PB 1.3900 . ?
C4PB C9PB 1.3900 . ?
C5PB C6PB 1.3900 . ?
C6PB C7PB 1.3900 . ?
C7PB C8PB 1.3900 . ?
C8PB C9PB 1.3900 . ?
O2P1 CMP1 1.482(10) . ?
CC2 OC2 1.236(6) . ?
CC2 NP2 1.320(7) . ?
NP2 C1P2 1.454(8) . ?
C1P2 C3P2 1.516(13) . ?
C1P2 C2P2 1.525(13) . ?
C2P2 O1P2 1.202(13) . ?
C2P2 O2P2 1.307(10) . ?
C3P2 C4P2 1.497(12) . ?
C4P2 C5P2 1.3900 . ?
C4P2 C9P2 1.3900 . ?
C5P2 C6P2 1.3900 . ?
C6P2 C7P2 1.3900 . ?
C7P2 C8P2 1.3900 . ?
C8P2 C9P2 1.3900 . ?
O2P2 CMP2 1.458(16) . ?
CC3 OC3 1.219(6) . ?
CC3 NB 1.331(7) . ?
NB C1B 1.469(8) . ?
C1B C2B 1.527(13) . ?
C1B C3B 1.542(10) . ?
C2B OB 1.445(12) . ?
C3B C4B 1.3900 . ?
C3B C8B 1.3900 . ?
C4B C5B 1.3900 . ?
C5B C6B 1.3900 . ?
C6B C7B 1.3900 . ?
C7B C8B 1.3900 . ?

loop_
_geom_hbond_atom_site_label_D
_geom_hbond_atom_site_label_H
_geom_hbond_atom_site_label_A
_geom_hbond_distance_DH
_geom_hbond_distance_HA
_geom_hbond_distance_DA
_geom_hbond_angle_DHA
_geom_hbond_site_symmetry_A
_geom_hbond_publ_flag
NP1 HP1 OC2 0.87(3) 2.01(3) 2.879(6) 177(6) 7_556 yes
NB HB OC3 0.85(3) 2.13(3) 2.967(6) 168(6) 4_455 yes
NP2 HP2 OC1 0.84(3) 2.04(4) 2.813(6) 153(7) 3_554 yes
OB HOB O1P1 0.82 2.09 2.744(10) 136.0 3_554 yes
OB HOB NB 0.82 2.59 2.973(10) 109.7 . yes
